data_7250344
loop_
_publ_author_name
'Allia, Hadjer'
'Rodr\'iguez Exp\'osito, Ana'
'Palacios, Maria A.'
'Jim\'enez, Juan Ram\'on'
'Carneiro Neto, Albano'
'Moura Jr., Renaldo T.'
'Piccinelli, Fabio'
'Navarro, Amparo'
'Quesada-Moreno, Mar\'ia Mar'
'Colacio, Enrique'

_publ_section_title
;
 Different mechanisms for lanthanide(III) sensitization and
 Yb-field-induced single-molecule magnet behaviour in a series of
 pentagonal bipyramidal and octahedral lanthanide complexes with axial
 phosphine oxide ligands.
;
_journal_name_full 'Physical Chemistry Chemical Physics'
_journal_paper_doi 10.1039/D4CP04862H
_journal_year 2025
_chemical_formula_moiety 'C54 H82 Cl O6 P2 Tb, 2(Cl), 3(C4 H8 O), 1.5(O)'
_chemical_formula_sum 'C66 H109 Cl3 O10.5 P2 Tb'
_chemical_formula_weight 1397.74
_space_group_crystal_system tetragonal
_space_group_IT_number 78
_space_group_name_Hall 'P 4cw'
_space_group_name_H-M_alt 'P 43'
_atom_sites_solution_hydrogens mixed
_atom_sites_solution_primary dual
_audit_creation_date 2024-12-19
_audit_creation_method
;
Olex2 1.5
(compiled 2024.02.16 svn.r378c4104 for OlexSys, GUI svn.r6928)
;
_audit_update_record
;
2024-12-19 deposited with the CCDC.	2025-04-25 downloaded from the CCDC.
;
_cell_angle_alpha 90
_cell_angle_beta 90
_cell_angle_gamma 90
_cell_formula_units_Z 4
_cell_length_a 24.1557(6)
_cell_length_b 24.1557(6)
_cell_length_c 12.2000(4)
_cell_measurement_reflns_used 9947
_cell_measurement_temperature 100.00
_cell_measurement_theta_max 30.505
_cell_measurement_theta_min 2.667
_cell_volume 7118.7(3)
_computing_cell_refinement 'SAINT V8.40B (?, 2016)'
_computing_data_reduction 'SAINT V8.40B (?, 2016)'
_computing_molecular_graphics 'Olex2 1.5 (Dolomanov et al., 2009)'
_computing_publication_material 'Olex2 1.5 (Dolomanov et al., 2009)'
_computing_structure_refinement 'SHELXL 2018/3 (Sheldrick, 2015)'
_computing_structure_solution 'SHELXT 2018/2 (Sheldrick, 2018)'
_diffrn_ambient_temperature 100.00
_diffrn_measured_fraction_theta_full 0.996
_diffrn_measured_fraction_theta_max 0.996
_diffrn_measurement_device_type 'four-circle diffractometer'
_diffrn_measurement_method '\w scans'
_diffrn_radiation_type MoK\a
_diffrn_radiation_wavelength 0.71073
_diffrn_reflns_av_R_equivalents 0.0266
_diffrn_reflns_av_unetI/netI 0.0276
_diffrn_reflns_Laue_measured_fraction_full 0.996
_diffrn_reflns_Laue_measured_fraction_max 0.996
_diffrn_reflns_limit_h_max 34
_diffrn_reflns_limit_h_min -34
_diffrn_reflns_limit_k_max 31
_diffrn_reflns_limit_k_min -34
_diffrn_reflns_limit_l_max 17
_diffrn_reflns_limit_l_min -17
_diffrn_reflns_number 112149
_diffrn_reflns_point_group_measured_fraction_full 0.972
_diffrn_reflns_point_group_measured_fraction_max 0.975
_diffrn_reflns_theta_full 25.242
_diffrn_reflns_theta_max 30.531
_diffrn_reflns_theta_min 2.385
_diffrn_source_current 1.0
_diffrn_source_power 0.05
_diffrn_source_voltage 50.0
_exptl_absorpt_coefficient_mu 1.204
_exptl_absorpt_correction_T_max 0.5644
_exptl_absorpt_correction_T_min 0.4825
_exptl_absorpt_correction_type multi-scan
_exptl_absorpt_process_details
;
SADABS-2016/2 (Bruker,2016/2) was used for absorption correction.
wR2(int) was 0.0837 before and 0.0663 after correction.
The Ratio of minimum to maximum transmission is 0.8549.
The \l/2 correction factor is Not present.
;
_exptl_crystal_colour colourless
_exptl_crystal_density_diffrn 1.304
_exptl_crystal_description prismatic
_exptl_crystal_F_000 2940
_exptl_crystal_size_max 0.419
_exptl_crystal_size_mid 0.310
_exptl_crystal_size_min 0.290
_refine_diff_density_max 2.434
_refine_diff_density_min -0.706
_refine_diff_density_rms 0.094
_refine_ls_abs_structure_details
;
 Refined as an inversion twin.
;
_refine_ls_abs_structure_Flack 0.046(7)
_refine_ls_extinction_method none
_refine_ls_goodness_of_fit_ref 1.185
_refine_ls_hydrogen_treatment constr
_refine_ls_matrix_type full
_refine_ls_number_parameters 766
_refine_ls_number_reflns 21231
_refine_ls_number_restraints 5
_refine_ls_restrained_S_all 1.185
_refine_ls_R_factor_all 0.0300
_refine_ls_R_factor_gt 0.0297
_refine_ls_shift/su_max 0.004
_refine_ls_shift/su_mean 0.000
_refine_ls_structure_factor_coef Fsqd
_refine_ls_weighting_details 'w=1/[\s^2^(Fo^2^)+(0.0205P)^2^+10.3132P] where P=(Fo^2^+2Fc^2^)/3'
_refine_ls_weighting_scheme calc
_refine_ls_wR_factor_gt 0.0773
_refine_ls_wR_factor_ref 0.0775
_reflns_Friedel_coverage 0.876
_reflns_Friedel_fraction_full 0.945
_reflns_Friedel_fraction_max 0.951
_reflns_number_gt 20992
_reflns_number_total 21231
_reflns_threshold_expression 'I > 2\s(I)'
_cod_data_source_file d4cp04862h2.cif
_cod_data_source_block compound_2
_cod_original_cell_volume 7118.7(4)
_cod_original_formula_sum 'C66 H109 Cl3 O10.50 P2 Tb'
_cod_database_code 7250344
_shelx_shelxl_version_number 2018/3
_shelx_space_group_comment
;
The symmetry employed for this shelxl refinement is uniquely defined
by the following loop, which should always be used as a source of
symmetry information in preference to the above space-group names.
They are only intended as comments.
;
_olex2_refinement_description
;
1. Twinned data refinement
 Scales: 0.954(7)
 0.046(7)
2. Fixed Uiso
 At 1.2 times of:
  All C(H) groups, All C(H,H) groups, All C(H,H,H,H) groups
 At 1.5 times of:
  All O(H,H) groups
3. Restrained distances
 Tb1-H5C \\sim Tb1-H5D
 with sigma of 0.02
 Tb1-H4A \\sim Tb1-H4B
 with sigma of 0.02
 C66-C65 \\sim C66-C65A
 with sigma of 0.02
 C64-C65 \\sim C64-C65A
 with sigma of 0.02
4. Others
 Fixed Sof: H66A(0.7) H66B(0.7) H66C(0.3) H66D(0.3) H64A(0.7) H64B(0.7)
 H64C(0.3) H64D(0.3) C65(0.7) H65A(0.7) H65B(0.7) C65A(0.3) H65C(0.3) H65D(0.3)
 O11(0.5)
5.a Free rotating group:
 O5(H5C,H5D), O4(H4A,H4B)
5.b Rotating group:
 O6(H6A,H6B), O3(H3A,H3B)
5.c Ternary CH refined with riding coordinates:
 C4(H4), C43(H43), C2(H2), C39(H39), C16(H16), C31(H31), C45(H45), C14(H14),
 C8(H8), C35(H35), C12(H12), C29(H29)
5.d Secondary CH2 refined with riding coordinates:
 C9(H9A,H9B), C42(H42A,H42B), C40(H40A,H40B), C10(H10A,H10B), C32(H32A,H32B),
 C19(H19A,H19B), C1(H1A,H1B), C38(H38A,H38B), C28(H28A,H28B), C46(H46A,H46B),
 C47(H47A,H47B), C3(H3C,H3D), C5(H5A,H5B), C7(H7A,H7B), C34(H34A,H34B),
 C13(H13A,H13B), C36(H36A,H36B), C62(H62A,H62B), C61(H61A,H61B), C44(H44A,H44B),
  C58(H58A,H58B), C20(H20A,H20B), C59(H59A,H59B), C30(H30A,H30B), C17(H17A,
 H17B), C15(H15A,H15B), C48(H48A,H48B), C60(H60A,H60B), C55(H55A,H55B),
 C21(H21A,H21B), C56(H56A,H56B), C11(H11A,H11B), C37(H37A,H37B), C57(H57A,H57B),
  C63(H63A,H63B), C66(H66A,H66B), C66(H66C,H66D), C64(H64A,H64B), C64(H64C,
 H64D), C65(H65A,H65B), C65A(H65C,H65D)
5.e Aromatic/amide H refined with riding coordinates:
 C23(H23), C50(H50), C54(H54), C24(H24), C51(H51), C27(H27), C25(H25),
 C26(H26), C53(H53), C52(H52)
;
_olex2_submission_special_instructions 'No special instructions were received'

loop_
_space_group_symop_operation_xyz
'x, y, z'
'-x, -y, z+1/2'
'-y, x, z+3/4'
'y, -x, z+1/4'

loop_
_atom_site_label
_atom_site_type_symbol
_atom_site_fract_x
_atom_site_fract_y
_atom_site_fract_z
_atom_site_U_iso_or_equiv
_atom_site_adp_type
_atom_site_occupancy
_atom_site_site_symmetry_order
_atom_site_calc_flag
_atom_site_refinement_flags_posn
_atom_site_refinement_flags_adp
_atom_site_refinement_flags_occupancy
_atom_site_disorder_assembly
_atom_site_disorder_group
Tb1 Tb 0.74078(2) 0.76089(2) 0.57947(2) 0.01151(4) Uani 1 1 d D . . . .
P1 P 0.77020(3) 0.91303(3) 0.58196(8) 0.01063(13) Uani 1 1 d . . . . .
P2 P 0.72022(4) 0.60749(3) 0.59571(7) 0.01071(15) Uani 1 1 d . . . . .
Cl1 Cl 0.75294(4) 0.75704(4) 0.80097(8) 0.02236(19) Uani 1 1 d . . . . .
Cl3 Cl 0.90543(4) 0.75221(5) 0.39134(11) 0.0314(2) Uani 1 1 d . . . . .
Cl2 Cl 0.55471(5) 0.76982(6) 0.50633(13) 0.0428(3) Uani 1 1 d . . . . .
O2 O 0.73156(10) 0.66859(9) 0.5809(3) 0.0145(4) Uani 1 1 d . . . . .
O8 O 0.77212(14) 0.71460(14) 0.1914(3) 0.0280(6) Uani 1 1 d . . . . .
O1 O 0.75405(10) 0.85233(10) 0.5740(3) 0.0148(4) Uani 1 1 d . . . . .
O7 O 0.67081(17) 0.79982(16) 0.2217(3) 0.0342(8) Uani 1 1 d . . . . .
O6 O 0.83724(12) 0.74779(13) 0.6008(3) 0.0240(7) Uani 1 1 d . . . . .
H6A H 0.853709 0.742735 0.535460 0.036 Uiso 1 1 d R U . . .
H6B H 0.844439 0.716069 0.636524 0.036 Uiso 1 1 d R U . . .
O3 O 0.65222(12) 0.78216(13) 0.6545(3) 0.0214(6) Uani 1 1 d . . . . .
H3A H 0.632106 0.802193 0.607110 0.032 Uiso 1 1 d R U . . .
H3B H 0.655338 0.804581 0.712753 0.032 Uiso 1 1 d R U . . .
C9 C 0.77683(17) 0.90763(16) 0.3575(3) 0.0161(7) Uani 1 1 d . . . . .
H9A H 0.774619 0.866916 0.365680 0.019 Uiso 1 1 calc R U . . .
H9B H 0.738651 0.922496 0.355193 0.019 Uiso 1 1 calc R U . . .
C6 C 0.80856(15) 0.93294(14) 0.4567(3) 0.0112(6) Uani 1 1 d . . . . .
C4 C 0.89725(16) 0.92199(17) 0.3516(3) 0.0188(7) Uani 1 1 d . . . . .
H4 H 0.935489 0.906160 0.353648 0.023 Uiso 1 1 calc R U . . .
C42 C 0.71031(16) 0.60790(16) 0.3721(3) 0.0152(6) Uani 1 1 d . . . . .
H42A H 0.709594 0.648804 0.377016 0.018 Uiso 1 1 calc R U . . .
H42B H 0.749459 0.595874 0.368987 0.018 Uiso 1 1 calc R U . . .
C40 C 0.68205(17) 0.52559(17) 0.2600(3) 0.0184(7) Uani 1 1 d . . . . .
H40A H 0.663205 0.513176 0.192224 0.022 Uiso 1 1 calc R U . . .
H40B H 0.721013 0.512958 0.257041 0.022 Uiso 1 1 calc R U . . .
C10 C 0.81060(19) 0.98494(18) 0.2385(3) 0.0211(8) Uani 1 1 d . . . . .
H10A H 0.772800 1.000721 0.236020 0.025 Uiso 1 1 calc R U . . .
H10B H 0.829609 0.994429 0.169107 0.025 Uiso 1 1 calc R U . . .
C32 C 0.72638(15) 0.59831(15) 0.8222(3) 0.0175(6) Uani 1 1 d . . . . .
H32A H 0.753095 0.567587 0.812917 0.021 Uiso 1 1 calc R U . . .
H32B H 0.747178 0.633606 0.819782 0.021 Uiso 1 1 calc R U . . .
O9 O 0.58230(18) 0.8354(2) 0.8108(4) 0.0480(10) Uani 1 1 d . . . . .
C19 C 0.76804(17) 0.92557(18) 0.8078(3) 0.0193(7) Uani 1 1 d . . . . .
H19A H 0.742708 0.957444 0.798451 0.023 Uiso 1 1 calc R U . . .
H19B H 0.745530 0.891320 0.807732 0.023 Uiso 1 1 calc R U . . .
C41 C 0.68220(14) 0.58280(14) 0.4738(3) 0.0122(6) Uani 1 1 d . . . . .
C43 C 0.68003(17) 0.58913(17) 0.2679(3) 0.0176(7) Uani 1 1 d . . . . .
H43 H 0.698666 0.605541 0.202280 0.021 Uiso 1 1 calc R U . . .
C2 C 0.84251(15) 1.00960(14) 0.3356(3) 0.0169(6) Uani 1 1 d . . . . .
H2 H 0.844881 1.050694 0.326849 0.020 Uiso 1 1 calc R U . . .
C1 C 0.90096(16) 0.98530(16) 0.3402(4) 0.0210(7) Uani 1 1 d . . . . .
H1A H 0.921270 1.000993 0.403431 0.025 Uiso 1 1 calc R U . . .
H1B H 0.921374 0.994972 0.272462 0.025 Uiso 1 1 calc R U . . .
C39 C 0.65327(16) 0.50072(15) 0.3603(3) 0.0156(6) Uani 1 1 d . . . . .
H39 H 0.654228 0.459425 0.354835 0.019 Uiso 1 1 calc R U . . .
C16 C 0.7985(2) 0.9308(2) 0.9170(3) 0.0230(8) Uani 1 1 d . . . . .
H16 H 0.770914 0.931596 0.978183 0.028 Uiso 1 1 calc R U . . .
C38 C 0.68392(15) 0.51882(14) 0.4644(3) 0.0132(6) Uani 1 1 d . . . . .
H38A H 0.722841 0.506057 0.461310 0.016 Uiso 1 1 calc R U . . .
H38B H 0.666196 0.501976 0.529488 0.016 Uiso 1 1 calc R U . . .
C31 C 0.69707(19) 0.59273(19) 0.9335(3) 0.0234(8) Uani 1 1 d . . . . .
H31 H 0.725176 0.593678 0.993629 0.028 Uiso 1 1 calc R U . . .
C45 C 0.59162(15) 0.58367(15) 0.3728(3) 0.0161(6) Uani 1 1 d . . . . .
H45 H 0.552245 0.596374 0.375520 0.019 Uiso 1 1 calc R U . . .
C28 C 0.6657(2) 0.53774(19) 0.9373(3) 0.0236(8) Uani 1 1 d . . . . .
H28A H 0.692084 0.506645 0.928746 0.028 Uiso 1 1 calc R U . . .
H28B H 0.647037 0.533736 1.009068 0.028 Uiso 1 1 calc R U . . .
C46 C 0.61976(17) 0.60832(17) 0.2714(3) 0.0195(7) Uani 1 1 d . . . . .
H46A H 0.600240 0.596049 0.204310 0.023 Uiso 1 1 calc R U . . .
H46B H 0.618226 0.649239 0.274604 0.023 Uiso 1 1 calc R U . . .
C47 C 0.59309(15) 0.51991(16) 0.3664(3) 0.0175(7) Uani 1 1 d . . . . .
H47A H 0.575055 0.503885 0.431991 0.021 Uiso 1 1 calc R U . . .
H47B H 0.572690 0.507167 0.300701 0.021 Uiso 1 1 calc R U . . .
C3 C 0.81181(15) 0.99596(15) 0.4422(3) 0.0138(6) Uani 1 1 d . . . . .
H3C H 0.773998 1.011722 0.439722 0.017 Uiso 1 1 calc R U . . .
H3D H 0.831581 1.012586 0.505181 0.017 Uiso 1 1 calc R U . . .
C5 C 0.86703(15) 0.90724(15) 0.4584(3) 0.0151(6) Uani 1 1 d . . . . .
H5A H 0.888055 0.921652 0.521953 0.018 Uiso 1 1 calc R U . . .
H5B H 0.864258 0.866521 0.465726 0.018 Uiso 1 1 calc R U . . .
C7 C 0.86600(17) 0.89765(18) 0.2539(3) 0.0205(7) Uani 1 1 d . . . . .
H7A H 0.863934 0.856871 0.260987 0.025 Uiso 1 1 calc R U . . .
H7B H 0.885789 0.906519 0.185049 0.025 Uiso 1 1 calc R U . . .
C33 C 0.68339(15) 0.59696(15) 0.7279(3) 0.0125(6) Uani 1 1 d . . . . .
C34 C 0.6563(2) 0.64123(19) 0.9478(3) 0.0239(8) Uani 1 1 d . . . . .
H34A H 0.637742 0.638481 1.019861 0.029 Uiso 1 1 calc R U . . .
H34B H 0.676664 0.676794 0.944990 0.029 Uiso 1 1 calc R U . . .
C13 C 0.8317(2) 0.9852(2) 0.9166(4) 0.0268(9) Uani 1 1 d . . . . .
H13A H 0.806268 1.017009 0.906888 0.032 Uiso 1 1 calc R U . . .
H13B H 0.851162 0.989779 0.987451 0.032 Uiso 1 1 calc R U . . .
C36 C 0.64227(16) 0.64524(16) 0.7447(3) 0.0163(7) Uani 1 1 d . . . . .
H36A H 0.662404 0.680909 0.742069 0.020 Uiso 1 1 calc R U . . .
H36B H 0.614447 0.645119 0.685159 0.020 Uiso 1 1 calc R U . . .
C62 C 0.8096(2) 0.6684(2) 0.1786(5) 0.0321(10) Uani 1 1 d . . . . .
H62A H 0.788716 0.633416 0.170089 0.039 Uiso 1 1 calc R U . . .
H62B H 0.834118 0.665112 0.243343 0.039 Uiso 1 1 calc R U . . .
C61 C 0.84310(19) 0.6802(2) 0.0773(5) 0.0334(9) Uani 1 1 d . . . . .
H61A H 0.823491 0.667985 0.010236 0.040 Uiso 1 1 calc R U . . .
H61B H 0.879836 0.662106 0.080493 0.040 Uiso 1 1 calc R U . . .
C44 C 0.62155(15) 0.60281(14) 0.4760(3) 0.0139(6) Uani 1 1 d . . . . .
H44A H 0.602658 0.587712 0.541528 0.017 Uiso 1 1 calc R U . . .
H44B H 0.620560 0.643716 0.480489 0.017 Uiso 1 1 calc R U . . .
C58 C 0.6422(2) 0.7590(2) 0.1570(4) 0.0334(10) Uani 1 1 d . . . . .
H58A H 0.609111 0.745515 0.196650 0.040 Uiso 1 1 calc R U . . .
H58B H 0.666812 0.727079 0.142276 0.040 Uiso 1 1 calc R U . . .
C49 C 0.82450(15) 0.56341(16) 0.5156(3) 0.0163(6) Uani 1 1 d . . . . .
C20 C 0.84363(17) 0.97799(17) 0.7126(3) 0.0171(7) Uani 1 1 d . . . . .
H20A H 0.870933 0.977578 0.652069 0.020 Uiso 1 1 calc R U . . .
H20B H 0.818653 1.010000 0.701520 0.020 Uiso 1 1 calc R U . . .
C14 C 0.87947(17) 0.88060(17) 0.8395(4) 0.0221(7) Uani 1 1 d . . . . .
H14 H 0.905102 0.848554 0.850353 0.026 Uiso 1 1 calc R U . . .
C59 C 0.7906(2) 0.7591(2) 0.1203(4) 0.0332(10) Uani 1 1 d . . . . .
H59A H 0.791704 0.794535 0.160938 0.040 Uiso 1 1 calc R U . . .
H59B H 0.765273 0.763182 0.057047 0.040 Uiso 1 1 calc R U . . .
C30 C 0.65187(16) 0.54116(16) 0.7342(3) 0.0146(6) Uani 1 1 d . . . . .
H30A H 0.624142 0.539236 0.674545 0.018 Uiso 1 1 calc R U . . .
H30B H 0.678199 0.510131 0.724580 0.018 Uiso 1 1 calc R U . . .
C8 C 0.80731(18) 0.92222(18) 0.2507(3) 0.0192(7) Uani 1 1 d . . . . .
H8 H 0.786660 0.906331 0.186983 0.023 Uiso 1 1 calc R U . . .
C17 C 0.84920(16) 0.87399(16) 0.7294(3) 0.0162(7) Uani 1 1 d . . . . .
H17A H 0.827653 0.839133 0.729423 0.019 Uiso 1 1 calc R U . . .
H17B H 0.876520 0.872156 0.669009 0.019 Uiso 1 1 calc R U . . .
C22 C 0.66593(15) 0.95576(16) 0.5046(3) 0.0158(6) Uani 1 1 d . . . . .
C23 C 0.65656(16) 1.00355(16) 0.4424(3) 0.0194(7) Uani 1 1 d . . . . .
H23 H 0.679033 1.035342 0.453354 0.023 Uiso 1 1 calc R U . . .
C15 C 0.8374(2) 0.8819(2) 0.9328(3) 0.0245(9) Uani 1 1 d . . . . .
H15A H 0.815924 0.846951 0.933498 0.029 Uiso 1 1 calc R U . . .
H15B H 0.856863 0.885311 1.003875 0.029 Uiso 1 1 calc R U . . .
C18 C 0.80976(16) 0.92390(16) 0.7113(3) 0.0136(6) Uani 1 1 d . . . . .
C35 C 0.61312(18) 0.63928(17) 0.8557(3) 0.0214(8) Uani 1 1 d . . . . .
H35 H 0.586273 0.670410 0.865440 0.026 Uiso 1 1 calc R U . . .
C50 C 0.83656(16) 0.51146(16) 0.4723(3) 0.0190(7) Uani 1 1 d . . . . .
H50 H 0.817395 0.479865 0.498984 0.023 Uiso 1 1 calc R U . . .
C12 C 0.87381(17) 0.98382(16) 0.8227(4) 0.0222(7) Uani 1 1 d . . . . .
H12 H 0.895741 1.018932 0.822874 0.027 Uiso 1 1 calc R U . . .
C48 C 0.78445(15) 0.56907(15) 0.6104(3) 0.0160(6) Uani 1 1 d . . . . .
H48A H 0.805135 0.586101 0.671807 0.019 Uiso 1 1 calc R U . . .
H48B H 0.774465 0.531134 0.633891 0.019 Uiso 1 1 calc R U . . .
C29 C 0.62284(17) 0.53598(16) 0.8453(3) 0.0198(7) Uani 1 1 d . . . . .
H29 H 0.602330 0.500061 0.848466 0.024 Uiso 1 1 calc R U . . .
C60 C 0.8482(2) 0.7431(2) 0.0817(6) 0.0400(12) Uani 1 1 d . . . . .
H60A H 0.877003 0.754929 0.134579 0.048 Uiso 1 1 calc R U . . .
H60B H 0.856596 0.758877 0.008690 0.048 Uiso 1 1 calc R U . . .
C54 C 0.85340(17) 0.60939(17) 0.4760(4) 0.0217(8) Uani 1 1 d . . . . .
H54 H 0.845357 0.645222 0.503835 0.026 Uiso 1 1 calc R U . . .
C24 C 0.61462(19) 1.00470(18) 0.3647(4) 0.0257(8) Uani 1 1 d . . . . .
H24 H 0.608860 1.037072 0.321980 0.031 Uiso 1 1 calc R U . . .
C55 C 0.6614(2) 0.8524(2) 0.1730(5) 0.0365(11) Uani 1 1 d . . . . .
H55A H 0.692652 0.877757 0.187910 0.044 Uiso 1 1 calc R U . . .
H55B H 0.626903 0.869191 0.201647 0.044 Uiso 1 1 calc R U . . .
C51 C 0.87632(18) 0.50511(19) 0.3906(4) 0.0267(9) Uani 1 1 d . . . . .
H51 H 0.883612 0.469475 0.360967 0.032 Uiso 1 1 calc R U . . .
C21 C 0.70852(14) 0.95589(14) 0.5948(3) 0.0148(6) Uani 1 1 d . . . . .
H21A H 0.689511 0.944877 0.663272 0.018 Uiso 1 1 calc R U . . .
H21B H 0.720968 0.994617 0.604711 0.018 Uiso 1 1 calc R U . . .
C56 C 0.6564(3) 0.8409(3) 0.0527(5) 0.0414(13) Uani 1 1 d . . . . .
H56A H 0.693335 0.837430 0.018065 0.050 Uiso 1 1 calc R U . . .
H56B H 0.635260 0.870413 0.015081 0.050 Uiso 1 1 calc R U . . .
C11 C 0.91312(17) 0.93441(18) 0.8383(4) 0.0258(8) Uani 1 1 d . . . . .
H11A H 0.940422 0.933375 0.777858 0.031 Uiso 1 1 calc R U . . .
H11B H 0.933527 0.938420 0.908270 0.031 Uiso 1 1 calc R U . . .
C27 C 0.63234(17) 0.90993(17) 0.4878(4) 0.0220(8) Uani 1 1 d . . . . .
H27 H 0.638601 0.877283 0.529377 0.026 Uiso 1 1 calc R U . . .
C37 C 0.58186(18) 0.58400(18) 0.8597(3) 0.0238(8) Uani 1 1 d . . . . .
H37A H 0.553819 0.582888 0.800514 0.029 Uiso 1 1 calc R U . . .
H37B H 0.562468 0.580347 0.930770 0.029 Uiso 1 1 calc R U . . .
C25 C 0.58087(19) 0.95848(19) 0.3492(4) 0.0283(9) Uani 1 1 d . . . . .
H25 H 0.551949 0.959506 0.296418 0.034 Uiso 1 1 calc R U . . .
C57 C 0.6253(3) 0.7861(2) 0.0507(5) 0.0513(18) Uani 1 1 d . . . . .
H57A H 0.584803 0.792113 0.047981 0.062 Uiso 1 1 calc R U . . .
H57B H 0.636558 0.763323 -0.013026 0.062 Uiso 1 1 calc R U . . .
C26 C 0.58964(19) 0.9108(2) 0.4111(4) 0.0281(9) Uani 1 1 d . . . . .
H26 H 0.566732 0.879281 0.401070 0.034 Uiso 1 1 calc R U . . .
C53 C 0.89393(19) 0.60286(19) 0.3958(4) 0.0276(9) Uani 1 1 d . . . . .
H53 H 0.913965 0.634219 0.370666 0.033 Uiso 1 1 calc R U . . .
C63 C 0.5307(3) 0.8071(3) 0.8108(7) 0.0604(19) Uani 1 1 d . . . . .
H63A H 0.521829 0.794188 0.885722 0.072 Uiso 1 1 calc R U . . .
H63B H 0.532637 0.774487 0.761899 0.072 Uiso 1 1 calc R U . . .
C52 C 0.90538(19) 0.55097(19) 0.3523(4) 0.0286(10) Uani 1 1 d . . . . .
H52 H 0.932748 0.546819 0.297017 0.034 Uiso 1 1 calc R U . . .
C66 C 0.5737(4) 0.8897(3) 0.7807(9) 0.069(2) Uani 1 1 d D . . . .
H66A H 0.589006 0.895991 0.706451 0.083 Uiso 0.7 1 calc R U P A 1
H66B H 0.593251 0.914496 0.832322 0.083 Uiso 0.7 1 calc R U P A 1
H66C H 0.603812 0.902241 0.731617 0.083 Uiso 0.3 1 calc R U P B 2
H66D H 0.573433 0.913677 0.846449 0.083 Uiso 0.3 1 calc R U P B 2
C64 C 0.4868(4) 0.8460(5) 0.7715(11) 0.090(3) Uani 1 1 d D . . . .
H64A H 0.453464 0.844086 0.818586 0.108 Uiso 0.7 1 calc R U P C 1
H64B H 0.476184 0.837868 0.694817 0.108 Uiso 0.7 1 calc R U P C 1
H64C H 0.463160 0.858686 0.832849 0.108 Uiso 0.3 1 calc R U P D 2
H64D H 0.463240 0.828394 0.714986 0.108 Uiso 0.3 1 calc R U P D 2
O5 O 0.78248(13) 0.75470(13) 0.4017(3) 0.0228(6) Uani 1 1 d G . . . .
H5C H 0.772538 0.730000 0.353672 0.034 Uiso 1 1 d DG U . . .
H5D H 0.818413 0.755459 0.397605 0.034 Uiso 1 1 d DG U . . .
O4 O 0.67368(13) 0.76401(14) 0.4355(3) 0.0241(6) Uani 1 1 d G . . . .
H4A H 0.678509 0.777638 0.370270 0.036 Uiso 1 1 d DG U . . .
H4B H 0.638005 0.763725 0.444447 0.036 Uiso 1 1 d DG U . . .
C65 C 0.5153(7) 0.9026(7) 0.781(2) 0.129(9) Uani 0.7 1 d D . P E 1
H65A H 0.505609 0.926611 0.718023 0.155 Uiso 0.7 1 calc R U P E 1
H65B H 0.504633 0.921538 0.849704 0.155 Uiso 0.7 1 calc R U P E 1
C65A C 0.5202(7) 0.8935(9) 0.7238(17) 0.045(5) Uani 0.3 1 d D . P E 2
H65C H 0.524976 0.889024 0.643642 0.054 Uiso 0.3 1 calc R U P E 2
H65D H 0.502086 0.929459 0.738467 0.054 Uiso 0.3 1 calc R U P E 2
O11 O 0.8783(5) 0.7362(6) 0.8031(9) 0.074(3) Uani 0.5 1 d . . P . .
O10 O 0.9212(8) 0.6358(12) 0.8187(15) 0.374(16) Uani 1 1 d . . . . .

loop_
_atom_site_aniso_label
_atom_site_aniso_U_11
_atom_site_aniso_U_22
_atom_site_aniso_U_33
_atom_site_aniso_U_23
_atom_site_aniso_U_13
_atom_site_aniso_U_12
Tb1 0.01236(7) 0.01064(7) 0.01152(6) -0.00039(6) -0.00015(6) -0.00262(5)
P1 0.0118(3) 0.0108(3) 0.0093(3) -0.0005(3) -0.0007(3) -0.0014(2)
P2 0.0125(3) 0.0101(3) 0.0095(4) 0.0008(3) 0.0006(3) -0.0008(3)
Cl1 0.0299(5) 0.0234(4) 0.0138(4) 0.0022(3) -0.0050(3) -0.0086(4)
Cl3 0.0191(4) 0.0261(5) 0.0491(7) -0.0028(5) 0.0137(4) -0.0030(4)
Cl2 0.0162(5) 0.0562(8) 0.0561(8) 0.0173(6) -0.0121(5) -0.0126(5)
O2 0.0204(11) 0.0078(9) 0.0154(11) -0.0003(10) 0.0001(11) -0.0039(8)
O8 0.0279(16) 0.0321(17) 0.0240(15) 0.0011(13) 0.0041(12) 0.0021(13)
O1 0.0165(11) 0.0162(11) 0.0116(10) -0.0002(11) 0.0000(11) -0.0029(8)
O7 0.049(2) 0.0331(18) 0.0206(16) 0.0011(13) -0.0075(14) 0.0011(16)
O6 0.0123(12) 0.0268(15) 0.033(2) -0.0046(12) -0.0040(11) 0.0021(10)
O3 0.0150(12) 0.0261(14) 0.0230(14) 0.0013(11) 0.0019(10) 0.0027(10)
C9 0.0206(17) 0.0163(16) 0.0112(16) -0.0001(11) -0.0008(12) -0.0024(13)
C6 0.0129(14) 0.0112(14) 0.0096(14) -0.0013(11) 0.0011(11) -0.0006(11)
C4 0.0162(16) 0.0250(18) 0.0153(18) -0.0002(13) 0.0041(12) 0.0019(13)
C42 0.0167(16) 0.0172(16) 0.0118(15) 0.0042(12) 0.0014(12) -0.0031(13)
C40 0.0209(17) 0.0236(18) 0.0106(15) -0.0021(13) 0.0015(13) -0.0006(14)
C10 0.027(2) 0.0240(19) 0.0118(16) 0.0044(14) 0.0019(14) 0.0013(16)
C32 0.0211(16) 0.0186(15) 0.0127(15) -0.0011(14) -0.0017(15) -0.0004(12)
O9 0.040(2) 0.064(3) 0.040(2) 0.000(2) 0.0030(18) 0.0028(19)
C19 0.0208(17) 0.0248(18) 0.0123(17) 0.0005(13) 0.0008(12) -0.0036(14)
C41 0.0121(14) 0.0124(14) 0.0121(15) -0.0009(11) -0.0001(11) -0.0001(11)
C43 0.0211(17) 0.0224(17) 0.0092(15) 0.0034(13) 0.0000(12) -0.0018(14)
C2 0.0232(16) 0.0132(14) 0.0144(15) 0.0019(14) 0.0012(15) -0.0015(11)
C1 0.0202(16) 0.0243(17) 0.0186(18) 0.0041(15) 0.0047(15) -0.0059(13)
C39 0.0210(16) 0.0139(15) 0.0118(15) -0.0016(11) -0.0003(12) -0.0008(12)
C16 0.028(2) 0.031(2) 0.0097(16) -0.0012(15) -0.0032(14) -0.0022(17)
C38 0.0146(15) 0.0129(15) 0.0121(15) 0.0009(11) 0.0019(11) 0.0010(11)
C31 0.028(2) 0.029(2) 0.0136(17) 0.0006(15) -0.0001(15) 0.0012(16)
C45 0.0154(16) 0.0158(16) 0.0170(16) -0.0012(12) -0.0033(13) 0.0007(12)
C28 0.036(2) 0.022(2) 0.0121(17) 0.0057(14) 0.0047(16) -0.0019(17)
C46 0.0211(18) 0.0237(18) 0.0136(16) 0.0043(14) -0.0059(13) 0.0000(14)
C47 0.0148(15) 0.0212(17) 0.0165(16) -0.0024(13) -0.0012(12) -0.0029(13)
C3 0.0161(15) 0.0127(15) 0.0125(15) -0.0010(12) 0.0011(12) -0.0016(12)
C5 0.0178(16) 0.0136(15) 0.0137(16) 0.0008(12) 0.0004(12) 0.0017(12)
C7 0.0233(18) 0.0241(18) 0.0142(17) -0.0033(14) 0.0049(14) 0.0028(15)
C33 0.0135(15) 0.0137(15) 0.0102(14) 0.0002(11) 0.0021(12) 0.0008(12)
C34 0.034(2) 0.025(2) 0.0130(17) -0.0053(14) 0.0061(16) -0.0031(16)
C13 0.037(2) 0.030(2) 0.0129(18) -0.0058(15) -0.0068(16) -0.0057(19)
C36 0.0177(16) 0.0162(16) 0.0150(16) -0.0009(12) 0.0046(13) 0.0012(13)
C62 0.034(2) 0.024(2) 0.039(3) 0.0024(18) 0.007(2) 0.0015(17)
C61 0.027(2) 0.035(2) 0.038(2) 0.001(2) 0.010(2) 0.0070(16)
C44 0.0148(15) 0.0121(14) 0.0150(15) -0.0008(11) -0.0017(12) 0.0025(12)
C58 0.041(3) 0.025(2) 0.034(2) -0.0006(18) -0.007(2) 0.0009(19)
C49 0.0134(15) 0.0175(16) 0.0181(16) 0.0040(13) 0.0013(12) 0.0018(12)
C20 0.0193(17) 0.0185(16) 0.0134(16) -0.0017(12) -0.0037(13) -0.0052(13)
C14 0.0249(17) 0.0252(18) 0.0161(17) 0.0040(15) -0.0099(15) -0.0018(14)
C59 0.041(3) 0.029(2) 0.029(2) 0.0043(18) 0.003(2) 0.008(2)
C30 0.0172(16) 0.0145(15) 0.0121(15) -0.0010(12) 0.0017(12) -0.0036(12)
C8 0.0248(19) 0.0230(18) 0.0098(16) -0.0027(13) -0.0009(13) -0.0019(15)
C17 0.0160(16) 0.0165(16) 0.0160(16) 0.0018(13) -0.0047(13) 0.0016(13)
C22 0.0128(15) 0.0183(16) 0.0163(16) -0.0023(13) -0.0002(12) -0.0001(12)
C23 0.0174(16) 0.0182(17) 0.0225(18) -0.0021(14) -0.0037(14) 0.0023(13)
C15 0.032(2) 0.029(2) 0.0125(17) 0.0054(15) -0.0076(16) -0.0040(17)
C18 0.0152(15) 0.0152(15) 0.0104(15) -0.0001(12) -0.0002(12) -0.0022(12)
C35 0.0259(19) 0.0212(17) 0.0170(18) -0.0011(13) 0.0092(14) 0.0014(14)
C50 0.0161(16) 0.0167(17) 0.0243(19) 0.0034(14) 0.0034(13) 0.0026(13)
C12 0.0269(18) 0.0241(17) 0.0157(16) -0.0027(16) -0.0061(16) -0.0096(14)
C48 0.0175(16) 0.0168(15) 0.0137(15) 0.0019(11) 0.0008(12) 0.0012(12)
C29 0.0262(18) 0.0170(15) 0.0162(19) 0.0017(13) 0.0085(14) -0.0045(13)
C60 0.037(3) 0.031(2) 0.052(3) 0.011(3) 0.015(3) 0.0031(18)
C54 0.0166(17) 0.0187(17) 0.030(2) 0.0020(15) 0.0043(14) 0.0005(14)
C24 0.027(2) 0.0231(19) 0.027(2) 0.0036(15) -0.0069(16) 0.0046(16)
C55 0.036(3) 0.029(2) 0.045(3) -0.001(2) -0.012(2) -0.0035(19)
C51 0.024(2) 0.024(2) 0.032(2) -0.0016(17) 0.0081(17) 0.0059(16)
C21 0.0156(14) 0.0149(14) 0.0140(17) -0.0033(12) -0.0003(12) 0.0012(11)
C56 0.043(3) 0.046(3) 0.035(3) 0.015(2) 0.000(2) 0.011(2)
C11 0.0215(17) 0.034(2) 0.022(2) 0.0005(18) -0.0109(17) -0.0067(15)
C27 0.0221(18) 0.0181(17) 0.026(2) -0.0001(14) -0.0057(15) -0.0041(14)
C37 0.0239(19) 0.027(2) 0.0201(18) 0.0001(14) 0.0118(14) -0.0028(15)
C25 0.027(2) 0.029(2) 0.030(2) -0.0045(17) -0.0125(17) 0.0008(16)
C57 0.089(5) 0.031(3) 0.034(3) -0.010(2) -0.031(3) 0.013(3)
C26 0.023(2) 0.026(2) 0.035(2) -0.0028(18) -0.0093(17) -0.0047(16)
C53 0.027(2) 0.023(2) 0.033(2) 0.0068(17) 0.0112(17) 0.0004(16)
C63 0.051(4) 0.075(5) 0.055(5) 0.018(4) 0.000(3) -0.009(3)
C52 0.0250(19) 0.030(2) 0.031(2) 0.0043(17) 0.0143(16) 0.0061(16)
C66 0.065(5) 0.053(4) 0.090(6) -0.001(4) 0.018(4) 0.000(4)
C64 0.052(5) 0.088(7) 0.129(10) -0.007(7) -0.021(5) 0.010(5)
O5 0.0208(14) 0.0272(15) 0.0203(14) -0.0063(11) 0.0077(11) -0.0030(11)
O4 0.0222(14) 0.0319(16) 0.0183(14) 0.0010(12) -0.0061(11) -0.0004(12)
C65 0.119(16) 0.094(14) 0.17(2) 0.018(14) 0.047(16) 0.053(12)
C65A 0.045(11) 0.048(12) 0.041(11) 0.017(9) 0.021(9) 0.020(9)
O11 0.060(7) 0.113(10) 0.048(6) 0.017(6) -0.006(5) 0.018(6)
O10 0.29(2) 0.65(4) 0.181(15) 0.22(2) 0.065(15) -0.11(2)

loop_
_atom_type_symbol
_atom_type_description
_atom_type_scat_dispersion_real
_atom_type_scat_dispersion_imag
_atom_type_scat_source
C C 0.0033 0.0016 'International Tables Vol C Tables 4.2.6.8 and 6.1.1.4'
H H 0.0000 0.0000 'International Tables Vol C Tables 4.2.6.8 and 6.1.1.4'
Cl Cl 0.1484 0.1585 'International Tables Vol C Tables 4.2.6.8 and 6.1.1.4'
O O 0.0106 0.0060 'International Tables Vol C Tables 4.2.6.8 and 6.1.1.4'
P P 0.1023 0.0942 'International Tables Vol C Tables 4.2.6.8 and 6.1.1.4'
Tb Tb -0.1723 4.1537 'International Tables Vol C Tables 4.2.6.8 and 6.1.1.4'

loop_
_geom_angle_atom_site_label_1
_geom_angle_atom_site_label_2
_geom_angle_atom_site_label_3
_geom_angle
_geom_angle_site_symmetry_1
_geom_angle_site_symmetry_3
_geom_angle_publ_flag
O2 Tb1 Cl1 88.23(9) . . ?
O2 Tb1 O6 87.94(10) . . ?
O2 Tb1 O3 97.03(10) . . ?
O2 Tb1 O5 89.24(11) . . ?
O2 Tb1 O4 88.26(11) . . ?
O1 Tb1 Cl1 92.76(8) . . ?
O1 Tb1 O2 177.15(10) . . ?
O1 Tb1 O6 89.67(11) . . ?
O1 Tb1 O3 85.82(10) . . ?
O1 Tb1 O5 88.52(11) . . ?
O1 Tb1 O4 92.52(11) . . ?
O6 Tb1 Cl1 77.29(9) . . ?
O6 Tb1 O3 150.56(11) . . ?
O6 Tb1 O5 71.16(11) . . ?
O6 Tb1 O4 138.81(11) . . ?
O3 Tb1 Cl1 73.90(8) . . ?
O3 Tb1 O5 137.61(11) . . ?
O3 Tb1 O4 70.53(11) . . ?
O5 Tb1 Cl1 148.41(8) . . ?
O4 Tb1 Cl1 143.52(8) . . ?
O4 Tb1 O5 67.80(11) . . ?
O1 P1 C6 109.03(17) . . ?
O1 P1 C18 108.77(17) . . ?
O1 P1 C21 110.10(15) . . ?
C6 P1 C18 113.96(15) . . ?
C21 P1 C6 109.43(17) . . ?
C21 P1 C18 105.48(17) . . ?
O2 P2 C41 108.00(17) . . ?
O2 P2 C33 108.90(17) . . ?
O2 P2 C48 110.84(16) . . ?
C41 P2 C33 114.61(17) . . ?
C48 P2 C41 109.82(17) . . ?
C48 P2 C33 104.66(16) . . ?
P2 O2 Tb1 172.0(2) . . ?
C62 O8 C59 108.3(4) . . ?
P1 O1 Tb1 171.44(18) . . ?
C55 O7 C58 107.8(4) . . ?
Tb1 O6 H6A 110.9 . . ?
Tb1 O6 H6B 111.0 . . ?
H6A O6 H6B 103.2 . . ?
Tb1 O3 H3A 110.8 . . ?
Tb1 O3 H3B 111.1 . . ?
H3A O3 H3B 103.3 . . ?
H9A C9 H9B 108.2 . . ?
C6 C9 H9A 109.8 . . ?
C6 C9 H9B 109.8 . . ?
C8 C9 H9A 109.8 . . ?
C8 C9 H9B 109.8 . . ?
C8 C9 C6 109.4(3) . . ?
C9 C6 P1 107.0(2) . . ?
C3 C6 P1 112.2(2) . . ?
C3 C6 C9 109.0(3) . . ?
C3 C6 C5 110.7(3) . . ?
C5 C6 P1 110.0(2) . . ?
C5 C6 C9 107.7(3) . . ?
C1 C4 H4 109.2 . . ?
C5 C4 H4 109.2 . . ?
C5 C4 C1 109.6(3) . . ?
C7 C4 H4 109.2 . . ?
C7 C4 C1 109.9(3) . . ?
C7 C4 C5 109.7(3) . . ?
H42A C42 H42B 108.2 . . ?
C41 C42 H42A 109.7 . . ?
C41 C42 H42B 109.7 . . ?
C43 C42 H42A 109.7 . . ?
C43 C42 H42B 109.7 . . ?
C43 C42 C41 109.9(3) . . ?
H40A C40 H40B 108.3 . . ?
C43 C40 H40A 109.9 . . ?
C43 C40 H40B 109.9 . . ?
C39 C40 H40A 109.9 . . ?
C39 C40 H40B 109.9 . . ?
C39 C40 C43 109.1(3) . . ?
H10A C10 H10B 108.2 . . ?
C2 C10 H10A 109.7 . . ?
C2 C10 H10B 109.7 . . ?
C8 C10 H10A 109.7 . . ?
C8 C10 H10B 109.7 . . ?
C8 C10 C2 109.7(3) . . ?
H32A C32 H32B 108.1 . . ?
C31 C32 H32A 109.6 . . ?
C31 C32 H32B 109.6 . . ?
C31 C32 C33 110.2(3) . . ?
C33 C32 H32A 109.6 . . ?
C33 C32 H32B 109.6 . . ?
C66 O9 C63 108.9(6) . . ?
H19A C19 H19B 108.1 . . ?
C16 C19 H19A 109.5 . . ?
C16 C19 H19B 109.5 . . ?
C16 C19 C18 110.6(3) . . ?
C18 C19 H19A 109.5 . . ?
C18 C19 H19B 109.5 . . ?
C42 C41 P2 107.6(2) . . ?
C42 C41 C38 108.7(3) . . ?
C42 C41 C44 108.1(3) . . ?
C38 C41 P2 111.6(2) . . ?
C44 C41 P2 110.9(2) . . ?
C44 C41 C38 109.8(3) . . ?
C42 C43 C40 109.4(3) . . ?
C42 C43 H43 109.3 . . ?
C40 C43 H43 109.3 . . ?
C46 C43 C42 109.9(3) . . ?
C46 C43 C40 109.5(3) . . ?
C46 C43 H43 109.3 . . ?
C10 C2 H2 109.4 . . ?
C1 C2 C10 110.0(3) . . ?
C1 C2 H2 109.4 . . ?
C1 C2 C3 109.5(3) . . ?
C3 C2 C10 109.2(3) . . ?
C3 C2 H2 109.4 . . ?
C4 C1 H1A 109.8 . . ?
C4 C1 H1B 109.8 . . ?
C2 C1 C4 109.3(3) . . ?
C2 C1 H1A 109.8 . . ?
C2 C1 H1B 109.8 . . ?
H1A C1 H1B 108.3 . . ?
C40 C39 H39 109.1 . . ?
C40 C39 C38 109.3(3) . . ?
C38 C39 H39 109.1 . . ?
C47 C39 C40 110.6(3) . . ?
C47 C39 H39 109.1 . . ?
C47 C39 C38 109.4(3) . . ?
C19 C16 H16 109.4 . . ?
C19 C16 C13 108.6(4) . . ?
C13 C16 H16 109.4 . . ?
C15 C16 C19 110.1(4) . . ?
C15 C16 H16 109.4 . . ?
C15 C16 C13 110.0(4) . . ?
C41 C38 H38A 109.8 . . ?
C41 C38 H38B 109.8 . . ?
C39 C38 C41 109.4(3) . . ?
C39 C38 H38A 109.8 . . ?
C39 C38 H38B 109.8 . . ?
H38A C38 H38B 108.2 . . ?
C32 C31 H31 109.5 . . ?
C32 C31 C34 109.1(3) . . ?
C28 C31 C32 109.3(3) . . ?
C28 C31 H31 109.5 . . ?
C28 C31 C34 109.9(4) . . ?
C34 C31 H31 109.5 . . ?
C46 C45 H45 109.3 . . ?
C46 C45 C47 109.7(3) . . ?
C47 C45 H45 109.3 . . ?
C44 C45 H45 109.3 . . ?
C44 C45 C46 109.8(3) . . ?
C44 C45 C47 109.5(3) . . ?
C31 C28 H28A 109.7 . . ?
C31 C28 H28B 109.7 . . ?
H28A C28 H28B 108.2 . . ?
C29 C28 C31 109.7(3) . . ?
C29 C28 H28A 109.7 . . ?
C29 C28 H28B 109.7 . . ?
C43 C46 C45 109.1(3) . . ?
C43 C46 H46A 109.9 . . ?
C43 C46 H46B 109.9 . . ?
C45 C46 H46A 109.9 . . ?
C45 C46 H46B 109.9 . . ?
H46A C46 H46B 108.3 . . ?
C39 C47 C45 109.1(3) . . ?
C39 C47 H47A 109.9 . . ?
C39 C47 H47B 109.9 . . ?
C45 C47 H47A 109.9 . . ?
C45 C47 H47B 109.9 . . ?
H47A C47 H47B 108.3 . . ?
C6 C3 H3C 109.7 . . ?
C6 C3 H3D 109.7 . . ?
C2 C3 C6 109.6(3) . . ?
C2 C3 H3C 109.7 . . ?
C2 C3 H3D 109.7 . . ?
H3C C3 H3D 108.2 . . ?
C6 C5 H5A 109.8 . . ?
C6 C5 H5B 109.8 . . ?
C4 C5 C6 109.3(3) . . ?
C4 C5 H5A 109.8 . . ?
C4 C5 H5B 109.8 . . ?
H5A C5 H5B 108.3 . . ?
C4 C7 H7A 109.9 . . ?
C4 C7 H7B 109.9 . . ?
C4 C7 C8 109.1(3) . . ?
H7A C7 H7B 108.3 . . ?
C8 C7 H7A 109.9 . . ?
C8 C7 H7B 109.9 . . ?
C32 C33 P2 108.7(2) . . ?
C36 C33 P2 108.6(2) . . ?
C36 C33 C32 108.4(3) . . ?
C36 C33 C30 109.5(3) . . ?
C30 C33 P2 113.4(2) . . ?
C30 C33 C32 108.1(3) . . ?
C31 C34 H34A 109.8 . . ?
C31 C34 H34B 109.8 . . ?
H34A C34 H34B 108.3 . . ?
C35 C34 C31 109.2(3) . . ?
C35 C34 H34A 109.8 . . ?
C35 C34 H34B 109.8 . . ?
C16 C13 H13A 109.8 . . ?
C16 C13 H13B 109.8 . . ?
H13A C13 H13B 108.3 . . ?
C12 C13 C16 109.2(4) . . ?
C12 C13 H13A 109.8 . . ?
C12 C13 H13B 109.8 . . ?
C33 C36 H36A 109.7 . . ?
C33 C36 H36B 109.7 . . ?
H36A C36 H36B 108.2 . . ?
C35 C36 C33 110.0(3) . . ?
C35 C36 H36A 109.7 . . ?
C35 C36 H36B 109.7 . . ?
O8 C62 H62A 110.5 . . ?
O8 C62 H62B 110.5 . . ?
O8 C62 C61 106.2(4) . . ?
H62A C62 H62B 108.7 . . ?
C61 C62 H62A 110.5 . . ?
C61 C62 H62B 110.5 . . ?
C62 C61 H61A 111.4 . . ?
C62 C61 H61B 111.4 . . ?
C62 C61 C60 101.7(4) . . ?
H61A C61 H61B 109.3 . . ?
C60 C61 H61A 111.4 . . ?
C60 C61 H61B 111.4 . . ?
C41 C44 H44A 109.7 . . ?
C41 C44 H44B 109.7 . . ?
C45 C44 C41 109.9(3) . . ?
C45 C44 H44A 109.7 . . ?
C45 C44 H44B 109.7 . . ?
H44A C44 H44B 108.2 . . ?
O7 C58 H58A 110.2 . . ?
O7 C58 H58B 110.2 . . ?
O7 C58 C57 107.7(4) . . ?
H58A C58 H58B 108.5 . . ?
C57 C58 H58A 110.2 . . ?
C57 C58 H58B 110.2 . . ?
C50 C49 C48 120.3(3) . . ?
C50 C49 C54 118.7(4) . . ?
C54 C49 C48 120.7(3) . . ?
H20A C20 H20B 108.2 . . ?
C18 C20 H20A 109.7 . . ?
C18 C20 H20B 109.7 . . ?
C12 C20 H20A 109.7 . . ?
C12 C20 H20B 109.7 . . ?
C12 C20 C18 109.8(3) . . ?
C17 C14 H14 109.2 . . ?
C15 C14 H14 109.2 . . ?
C15 C14 C17 109.7(3) . . ?
C15 C14 C11 110.1(4) . . ?
C11 C14 H14 109.2 . . ?
C11 C14 C17 109.4(3) . . ?
O8 C59 H59A 110.5 . . ?
O8 C59 H59B 110.5 . . ?
O8 C59 C60 106.2(4) . . ?
H59A C59 H59B 108.7 . . ?
C60 C59 H59A 110.5 . . ?
C60 C59 H59B 110.5 . . ?
C33 C30 H30A 109.7 . . ?
C33 C30 H30B 109.7 . . ?
H30A C30 H30B 108.2 . . ?
C29 C30 C33 109.8(3) . . ?
C29 C30 H30A 109.7 . . ?
C29 C30 H30B 109.7 . . ?
C9 C8 H8 109.4 . . ?
C10 C8 C9 109.6(3) . . ?
C10 C8 C7 109.8(4) . . ?
C10 C8 H8 109.4 . . ?
C7 C8 C9 109.3(3) . . ?
C7 C8 H8 109.4 . . ?
C14 C17 H17A 109.7 . . ?
C14 C17 H17B 109.7 . . ?
C14 C17 C18 109.6(3) . . ?
H17A C17 H17B 108.2 . . ?
C18 C17 H17A 109.7 . . ?
C18 C17 H17B 109.7 . . ?
C23 C22 C21 120.3(3) . . ?
C27 C22 C23 118.9(4) . . ?
C27 C22 C21 120.6(3) . . ?
C22 C23 H23 119.8 . . ?
C24 C23 C22 120.3(4) . . ?
C24 C23 H23 119.8 . . ?
C16 C15 C14 109.4(3) . . ?
C16 C15 H15A 109.8 . . ?
C16 C15 H15B 109.8 . . ?
C14 C15 H15A 109.8 . . ?
C14 C15 H15B 109.8 . . ?
H15A C15 H15B 108.2 . . ?
C19 C18 P1 108.3(3) . . ?
C19 C18 C17 108.1(3) . . ?
C20 C18 P1 113.6(3) . . ?
C20 C18 C19 108.3(3) . . ?
C20 C18 C17 109.3(3) . . ?
C17 C18 P1 109.0(3) . . ?
C34 C35 H35 109.4 . . ?
C34 C35 C37 109.8(4) . . ?
C36 C35 C34 109.3(3) . . ?
C36 C35 H35 109.4 . . ?
C36 C35 C37 109.6(3) . . ?
C37 C35 H35 109.4 . . ?
C49 C50 H50 119.5 . . ?
C49 C50 C51 121.0(4) . . ?
C51 C50 H50 119.5 . . ?
C13 C12 C20 109.9(3) . . ?
C13 C12 H12 109.3 . . ?
C13 C12 C11 109.6(4) . . ?
C20 C12 H12 109.3 . . ?
C20 C12 C11 109.3(3) . . ?
C11 C12 H12 109.3 . . ?
P2 C48 H48A 107.1 . . ?
P2 C48 H48B 107.1 . . ?
C49 C48 P2 121.1(3) . . ?
C49 C48 H48A 107.1 . . ?
C49 C48 H48B 107.1 . . ?
H48A C48 H48B 106.8 . . ?
C28 C29 C30 109.7(3) . . ?
C28 C29 H29 109.4 . . ?
C28 C29 C37 109.4(3) . . ?
C30 C29 H29 109.4 . . ?
C30 C29 C37 109.5(3) . . ?
C37 C29 H29 109.4 . . ?
C61 C60 H60A 111.6 . . ?
C61 C60 H60B 111.6 . . ?
C59 C60 C61 100.9(4) . . ?
C59 C60 H60A 111.6 . . ?
C59 C60 H60B 111.6 . . ?
H60A C60 H60B 109.4 . . ?
C49 C54 H54 119.9 . . ?
C53 C54 C49 120.2(4) . . ?
C53 C54 H54 119.9 . . ?
C23 C24 H24 119.9 . . ?
C23 C24 C25 120.2(4) . . ?
C25 C24 H24 119.9 . . ?
O7 C55 H55A 110.8 . . ?
O7 C55 H55B 110.8 . . ?
O7 C55 C56 104.9(4) . . ?
H55A C55 H55B 108.8 . . ?
C56 C55 H55A 110.8 . . ?
C56 C55 H55B 110.8 . . ?
C50 C51 H51 120.0 . . ?
C52 C51 C50 120.0(4) . . ?
C52 C51 H51 120.0 . . ?
P1 C21 H21A 107.4 . . ?
P1 C21 H21B 107.4 . . ?
C22 C21 P1 119.7(2) . . ?
C22 C21 H21A 107.4 . . ?
C22 C21 H21B 107.4 . . ?
H21A C21 H21B 106.9 . . ?
C55 C56 H56A 111.3 . . ?
C55 C56 H56B 111.3 . . ?
C55 C56 C57 102.4(4) . . ?
H56A C56 H56B 109.2 . . ?
C57 C56 H56A 111.3 . . ?
C57 C56 H56B 111.3 . . ?
C14 C11 C12 109.4(3) . . ?
C14 C11 H11A 109.8 . . ?
C14 C11 H11B 109.8 . . ?
C12 C11 H11A 109.8 . . ?
C12 C11 H11B 109.8 . . ?
H11A C11 H11B 108.2 . . ?
C22 C27 H27 119.3 . . ?
C22 C27 C26 121.3(4) . . ?
C26 C27 H27 119.3 . . ?
C35 C37 C29 109.7(3) . . ?
C35 C37 H37A 109.7 . . ?
C35 C37 H37B 109.7 . . ?
C29 C37 H37A 109.7 . . ?
C29 C37 H37B 109.7 . . ?
H37A C37 H37B 108.2 . . ?
C24 C25 H25 120.1 . . ?
C26 C25 C24 119.9(4) . . ?
C26 C25 H25 120.1 . . ?
C58 C57 C56 103.3(4) . . ?
C58 C57 H57A 111.1 . . ?
C58 C57 H57B 111.1 . . ?
C56 C57 H57A 111.1 . . ?
C56 C57 H57B 111.1 . . ?
H57A C57 H57B 109.1 . . ?
C27 C26 H26 120.3 . . ?
C25 C26 C27 119.4(4) . . ?
C25 C26 H26 120.3 . . ?
C54 C53 H53 119.7 . . ?
C52 C53 C54 120.7(4) . . ?
C52 C53 H53 119.7 . . ?
O9 C63 H63A 109.9 . . ?
O9 C63 H63B 109.9 . . ?
O9 C63 C64 108.8(7) . . ?
H63A C63 H63B 108.3 . . ?
C64 C63 H63A 109.9 . . ?
C64 C63 H63B 109.9 . . ?
C51 C52 H52 120.3 . . ?
C53 C52 C51 119.3(4) . . ?
C53 C52 H52 120.3 . . ?
O9 C66 H66A 109.5 . . ?
O9 C66 H66B 109.5 . . ?
O9 C66 H66C 110.0 . . ?
O9 C66 H66D 110.0 . . ?
O9 C66 C65 110.7(9) . . ?
O9 C66 C65A 108.6(10) . . ?
H66A C66 H66B 108.1 . . ?
H66C C66 H66D 108.4 . . ?
C65 C66 H66A 109.5 . . ?
C65 C66 H66B 109.5 . . ?
C65A C66 H66C 110.0 . . ?
C65A C66 H66D 110.0 . . ?
C63 C64 H64A 111.3 . . ?
C63 C64 H64B 111.3 . . ?
C63 C64 H64C 111.2 . . ?
C63 C64 H64D 111.2 . . ?
C63 C64 C65 102.5(9) . . ?
C63 C64 C65A 102.7(10) . . ?
H64A C64 H64B 109.2 . . ?
H64C C64 H64D 109.1 . . ?
C65 C64 H64A 111.3 . . ?
C65 C64 H64B 111.3 . . ?
C65A C64 H64C 111.2 . . ?
C65A C64 H64D 111.2 . . ?
Tb1 O5 H5C 122.4 . . ?
Tb1 O5 H5D 118.0 . . ?
H5C O5 H5D 104.6 . . ?
Tb1 O4 H4A 126.4 . . ?
Tb1 O4 H4B 125.5 . . ?
H4A O4 H4B 104.5 . . ?
C66 C65 C64 104.2(10) . . ?
C66 C65 H65A 110.9 . . ?
C66 C65 H65B 110.9 . . ?
C64 C65 H65A 110.9 . . ?
C64 C65 H65B 110.9 . . ?
H65A C65 H65B 108.9 . . ?
C66 C65A C64 103.8(12) . . ?
C66 C65A H65C 111.0 . . ?
C66 C65A H65D 111.0 . . ?
C64 C65A H65C 111.0 . . ?
C64 C65A H65D 111.0 . . ?
H65C C65A H65D 109.0 . . ?

loop_
_geom_bond_atom_site_label_1
_geom_bond_atom_site_label_2
_geom_bond_distance
_geom_bond_site_symmetry_2
_geom_bond_publ_flag
Tb1 Cl1 2.7199(10) . ?
Tb1 O2 2.241(2) . ?
Tb1 O1 2.233(2) . ?
Tb1 O6 2.366(3) . ?
Tb1 O3 2.383(3) . ?
Tb1 O5 2.396(3) . ?
Tb1 O4 2.391(3) . ?
P1 O1 1.520(3) . ?
P1 C6 1.851(4) . ?
P1 C18 1.863(4) . ?
P1 C21 1.821(3) . ?
P2 O2 1.512(2) . ?
P2 C41 1.847(4) . ?
P2 C33 1.860(4) . ?
P2 C48 1.817(4) . ?
O8 C62 1.446(6) . ?
O8 C59 1.451(6) . ?
O7 C58 1.440(6) . ?
O7 C55 1.420(6) . ?
O6 H6A 0.8988 . ?
O6 H6B 0.8988 . ?
O3 H3A 0.8969 . ?
O3 H3B 0.8968 . ?
C9 H9A 0.9900 . ?
C9 H9B 0.9900 . ?
C9 C6 1.557(5) . ?
C9 C8 1.538(5) . ?
C6 C3 1.534(5) . ?
C6 C5 1.543(5) . ?
C4 H4 1.0000 . ?
C4 C1 1.538(6) . ?
C4 C5 1.536(5) . ?
C4 C7 1.528(6) . ?
C42 H42A 0.9900 . ?
C42 H42B 0.9900 . ?
C42 C41 1.539(5) . ?
C42 C43 1.535(5) . ?
C40 H40A 0.9900 . ?
C40 H40B 0.9900 . ?
C40 C43 1.539(6) . ?
C40 C39 1.530(5) . ?
C10 H10A 0.9900 . ?
C10 H10B 0.9900 . ?
C10 C2 1.534(6) . ?
C10 C8 1.524(6) . ?
C32 H32A 0.9900 . ?
C32 H32B 0.9900 . ?
C32 C31 1.537(6) . ?
C32 C33 1.550(5) . ?
O9 C63 1.421(8) . ?
O9 C66 1.378(9) . ?
C19 H19A 0.9900 . ?
C19 H19B 0.9900 . ?
C19 C16 1.527(5) . ?
C19 C18 1.551(5) . ?
C41 C38 1.550(5) . ?
C41 C44 1.543(5) . ?
C43 H43 1.0000 . ?
C43 C46 1.528(6) . ?
C2 H2 1.0000 . ?
C2 C1 1.530(5) . ?
C2 C3 1.533(5) . ?
C1 H1A 0.9900 . ?
C1 H1B 0.9900 . ?
C39 H39 1.0000 . ?
C39 C38 1.534(5) . ?
C39 C47 1.528(5) . ?
C16 H16 1.0000 . ?
C16 C13 1.541(7) . ?
C16 C15 1.522(7) . ?
C38 H38A 0.9900 . ?
C38 H38B 0.9900 . ?
C31 H31 1.0000 . ?
C31 C28 1.530(6) . ?
C31 C34 1.540(6) . ?
C45 H45 1.0000 . ?
C45 C46 1.532(6) . ?
C45 C47 1.542(5) . ?
C45 C44 1.524(5) . ?
C28 H28A 0.9900 . ?
C28 H28B 0.9900 . ?
C28 C29 1.528(6) . ?
C46 H46A 0.9900 . ?
C46 H46B 0.9900 . ?
C47 H47A 0.9900 . ?
C47 H47B 0.9900 . ?
C3 H3C 0.9900 . ?
C3 H3D 0.9900 . ?
C5 H5A 0.9900 . ?
C5 H5B 0.9900 . ?
C7 H7A 0.9900 . ?
C7 H7B 0.9900 . ?
C7 C8 1.537(6) . ?
C33 C36 1.546(5) . ?
C33 C30 1.550(5) . ?
C34 H34A 0.9900 . ?
C34 H34B 0.9900 . ?
C34 C35 1.534(6) . ?
C13 H13A 0.9900 . ?
C13 H13B 0.9900 . ?
C13 C12 1.533(7) . ?
C36 H36A 0.9900 . ?
C36 H36B 0.9900 . ?
C36 C35 1.533(5) . ?
C62 H62A 0.9900 . ?
C62 H62B 0.9900 . ?
C62 C61 1.504(7) . ?
C61 H61A 0.9900 . ?
C61 H61B 0.9900 . ?
C61 C60 1.525(7) . ?
C44 H44A 0.9900 . ?
C44 H44B 0.9900 . ?
C58 H58A 0.9900 . ?
C58 H58B 0.9900 . ?
C58 C57 1.508(7) . ?
C49 C50 1.392(5) . ?
C49 C48 1.514(5) . ?
C49 C54 1.398(5) . ?
C20 H20A 0.9900 . ?
C20 H20B 0.9900 . ?
C20 C18 1.542(5) . ?
C20 C12 1.535(6) . ?
C14 H14 1.0000 . ?
C14 C17 1.538(5) . ?
C14 C15 1.526(6) . ?
C14 C11 1.533(6) . ?
C59 H59A 0.9900 . ?
C59 H59B 0.9900 . ?
C59 C60 1.520(7) . ?
C30 H30A 0.9900 . ?
C30 H30B 0.9900 . ?
C30 C29 1.531(5) . ?
C8 H8 1.0000 . ?
C17 H17A 0.9900 . ?
C17 H17B 0.9900 . ?
C17 C18 1.552(5) . ?
C22 C23 1.400(5) . ?
C22 C21 1.506(5) . ?
C22 C27 1.388(5) . ?
C23 H23 0.9500 . ?
C23 C24 1.387(6) . ?
C15 H15A 0.9900 . ?
C15 H15B 0.9900 . ?
C35 H35 1.0000 . ?
C35 C37 1.535(6) . ?
C50 H50 0.9500 . ?
C50 C51 1.393(6) . ?
C12 H12 1.0000 . ?
C12 C11 1.537(6) . ?
C48 H48A 0.9900 . ?
C48 H48B 0.9900 . ?
C29 H29 1.0000 . ?
C29 C37 1.535(6) . ?
C60 H60A 0.9900 . ?
C60 H60B 0.9900 . ?
C54 H54 0.9500 . ?
C54 C53 1.393(6) . ?
C24 H24 0.9500 . ?
C24 C25 1.396(6) . ?
C55 H55A 0.9900 . ?
C55 H55B 0.9900 . ?
C55 C56 1.498(8) . ?
C51 H51 0.9500 . ?
C51 C52 1.392(6) . ?
C21 H21A 0.9900 . ?
C21 H21B 0.9900 . ?
C56 H56A 0.9900 . ?
C56 H56B 0.9900 . ?
C56 C57 1.524(9) . ?
C11 H11A 0.9900 . ?
C11 H11B 0.9900 . ?
C27 H27 0.9500 . ?
C27 C26 1.393(6) . ?
C37 H37A 0.9900 . ?
C37 H37B 0.9900 . ?
C25 H25 0.9500 . ?
C25 C26 1.393(7) . ?
C57 H57A 0.9900 . ?
C57 H57B 0.9900 . ?
C26 H26 0.9500 . ?
C53 H53 0.9500 . ?
C53 C52 1.389(6) . ?
C63 H63A 0.9900 . ?
C63 H63B 0.9900 . ?
C63 C64 1.494(12) . ?
C52 H52 0.9500 . ?
C66 H66A 0.9900 . ?
C66 H66B 0.9900 . ?
C66 H66C 0.9900 . ?
C66 H66D 0.9900 . ?
C66 C65 1.443(17) . ?
C66 C65A 1.47(2) . ?
C64 H64A 0.9900 . ?
C64 H64B 0.9900 . ?
C64 H64C 0.9900 . ?
C64 H64D 0.9900 . ?
C64 C65 1.537(19) . ?
C64 C65A 1.52(2) . ?
O5 H5C 0.8698 . ?
O5 H5D 0.8695 . ?
O4 H4A 0.8694 . ?
O4 H4B 0.8687 . ?
C65 H65A 0.9900 . ?
C65 H65B 0.9900 . ?
C65A H65C 0.9900 . ?
C65A H65D 0.9900 . ?

loop_
_geom_torsion_atom_site_label_1
_geom_torsion_atom_site_label_2
_geom_torsion_atom_site_label_3
_geom_torsion_atom_site_label_4
_geom_torsion
_geom_torsion_site_symmetry_1
_geom_torsion_site_symmetry_2
_geom_torsion_site_symmetry_3
_geom_torsion_site_symmetry_4
_geom_torsion_publ_flag
P1 C6 C3 C2 -178.4(2) . . . . ?
P1 C6 C5 C4 177.4(2) . . . . ?
P2 C41 C38 C39 -178.4(2) . . . . ?
P2 C41 C44 C45 178.0(2) . . . . ?
P2 C33 C36 C35 -177.3(3) . . . . ?
P2 C33 C30 C29 -180.0(3) . . . . ?
O2 P2 C41 C42 43.8(3) . . . . ?
O2 P2 C41 C38 163.0(2) . . . . ?
O2 P2 C41 C44 -74.2(3) . . . . ?
O2 P2 C33 C32 -79.9(3) . . . . ?
O2 P2 C33 C36 37.9(3) . . . . ?
O2 P2 C33 C30 159.8(2) . . . . ?
O2 P2 C48 C49 -67.8(3) . . . . ?
O8 C62 C61 C60 34.1(5) . . . . ?
O8 C59 C60 C61 32.6(6) . . . . ?
O1 P1 C6 C9 44.0(3) . . . . ?
O1 P1 C6 C3 163.5(2) . . . . ?
O1 P1 C6 C5 -72.7(3) . . . . ?
O1 P1 C18 C19 -77.6(3) . . . . ?
O1 P1 C18 C20 162.0(3) . . . . ?
O1 P1 C18 C17 39.9(3) . . . . ?
O1 P1 C21 C22 -61.1(3) . . . . ?
O7 C58 C57 C56 10.7(7) . . . . ?
O7 C55 C56 C57 37.7(6) . . . . ?
C9 C6 C3 C2 -60.0(4) . . . . ?
C9 C6 C5 C4 61.1(4) . . . . ?
C6 P1 C18 C19 160.6(3) . . . . ?
C6 P1 C18 C20 40.2(3) . . . . ?
C6 P1 C18 C17 -82.0(3) . . . . ?
C6 P1 C21 C22 58.7(3) . . . . ?
C6 C9 C8 C10 -59.4(4) . . . . ?
C6 C9 C8 C7 60.9(4) . . . . ?
C4 C7 C8 C9 -60.1(4) . . . . ?
C4 C7 C8 C10 60.1(4) . . . . ?
C42 C41 C38 C39 -59.8(4) . . . . ?
C42 C41 C44 C45 60.3(4) . . . . ?
C42 C43 C46 C45 -59.3(4) . . . . ?
C40 C43 C46 C45 60.9(4) . . . . ?
C40 C39 C38 C41 61.1(4) . . . . ?
C40 C39 C47 C45 -58.9(4) . . . . ?
C10 C2 C1 C4 -58.8(4) . . . . ?
C10 C2 C3 C6 60.9(4) . . . . ?
C32 C31 C28 C29 -59.9(4) . . . . ?
C32 C31 C34 C35 60.6(4) . . . . ?
C32 C33 C36 C35 -59.4(4) . . . . ?
C32 C33 C30 C29 59.5(4) . . . . ?
O9 C63 C64 C65 -15.5(14) . . . . ?
O9 C63 C64 C65A 13.2(13) . . . . ?
O9 C66 C65 C64 -21(2) . . . . ?
O9 C66 C65A C64 27.5(16) . . . . ?
C19 C16 C13 C12 -60.6(5) . . . . ?
C19 C16 C15 C14 59.8(5) . . . . ?
C41 P2 C33 C32 159.0(2) . . . . ?
C41 P2 C33 C36 -83.2(3) . . . . ?
C41 P2 C33 C30 38.8(3) . . . . ?
C41 P2 C48 C49 51.5(3) . . . . ?
C41 C42 C43 C40 -60.1(4) . . . . ?
C41 C42 C43 C46 60.2(4) . . . . ?
C43 C42 C41 P2 -179.5(3) . . . . ?
C43 C42 C41 C38 59.4(4) . . . . ?
C43 C42 C41 C44 -59.7(4) . . . . ?
C43 C40 C39 C38 -61.2(4) . . . . ?
C43 C40 C39 C47 59.3(4) . . . . ?
C2 C10 C8 C9 60.4(4) . . . . ?
C2 C10 C8 C7 -59.7(4) . . . . ?
C1 C4 C5 C6 59.0(4) . . . . ?
C1 C4 C7 C8 -60.0(4) . . . . ?
C1 C2 C3 C6 -59.6(4) . . . . ?
C39 C40 C43 C42 60.6(4) . . . . ?
C39 C40 C43 C46 -60.0(4) . . . . ?
C16 C19 C18 P1 176.5(3) . . . . ?
C16 C19 C18 C20 -59.9(4) . . . . ?
C16 C19 C18 C17 58.5(4) . . . . ?
C16 C13 C12 C20 60.7(5) . . . . ?
C16 C13 C12 C11 -59.5(4) . . . . ?
C38 C41 C44 C45 -58.2(4) . . . . ?
C38 C39 C47 C45 61.6(4) . . . . ?
C31 C32 C33 P2 177.1(3) . . . . ?
C31 C32 C33 C36 59.2(4) . . . . ?
C31 C32 C33 C30 -59.5(4) . . . . ?
C31 C28 C29 C30 60.4(4) . . . . ?
C31 C28 C29 C37 -59.9(4) . . . . ?
C31 C34 C35 C36 -61.1(4) . . . . ?
C31 C34 C35 C37 59.2(4) . . . . ?
C28 C31 C34 C35 -59.3(4) . . . . ?
C28 C29 C37 C35 59.8(4) . . . . ?
C46 C45 C47 C39 59.3(4) . . . . ?
C46 C45 C44 C41 -61.0(4) . . . . ?
C47 C39 C38 C41 -60.2(4) . . . . ?
C47 C45 C46 C43 -60.6(4) . . . . ?
C47 C45 C44 C41 59.6(4) . . . . ?
C3 C6 C5 C4 -57.9(4) . . . . ?
C3 C2 C1 C4 61.2(4) . . . . ?
C5 C6 C3 C2 58.3(4) . . . . ?
C5 C4 C1 C2 -61.1(4) . . . . ?
C5 C4 C7 C8 60.5(4) . . . . ?
C7 C4 C1 C2 59.6(4) . . . . ?
C7 C4 C5 C6 -61.8(4) . . . . ?
C33 P2 C41 C42 165.3(2) . . . . ?
C33 P2 C41 C38 -75.4(3) . . . . ?
C33 P2 C41 C44 47.4(3) . . . . ?
C33 P2 C48 C49 175.0(3) . . . . ?
C33 C32 C31 C28 60.1(4) . . . . ?
C33 C32 C31 C34 -60.2(4) . . . . ?
C33 C36 C35 C34 61.0(4) . . . . ?
C33 C36 C35 C37 -59.4(4) . . . . ?
C33 C30 C29 C28 -60.5(4) . . . . ?
C33 C30 C29 C37 59.6(4) . . . . ?
C34 C31 C28 C29 59.9(4) . . . . ?
C34 C35 C37 C29 -59.7(4) . . . . ?
C13 C16 C15 C14 -59.8(4) . . . . ?
C13 C12 C11 C14 59.5(5) . . . . ?
C36 C33 C30 C29 -58.5(4) . . . . ?
C36 C35 C37 C29 60.4(4) . . . . ?
C62 O8 C59 C60 -12.1(6) . . . . ?
C62 C61 C60 C59 -39.9(6) . . . . ?
C44 C41 C38 C39 58.2(4) . . . . ?
C44 C45 C46 C43 59.8(4) . . . . ?
C44 C45 C47 C39 -61.3(4) . . . . ?
C58 O7 C55 C56 -32.0(6) . . . . ?
C49 C50 C51 C52 1.2(7) . . . . ?
C49 C54 C53 C52 1.5(7) . . . . ?
C20 C12 C11 C14 -61.0(5) . . . . ?
C14 C17 C18 P1 -176.5(3) . . . . ?
C14 C17 C18 C19 -59.0(4) . . . . ?
C14 C17 C18 C20 58.8(4) . . . . ?
C59 O8 C62 C61 -14.0(5) . . . . ?
C30 C33 C36 C35 58.4(4) . . . . ?
C30 C29 C37 C35 -60.5(4) . . . . ?
C8 C9 C6 P1 -179.3(3) . . . . ?
C8 C9 C6 C3 59.1(4) . . . . ?
C8 C9 C6 C5 -61.0(4) . . . . ?
C8 C10 C2 C1 59.2(4) . . . . ?
C8 C10 C2 C3 -60.9(4) . . . . ?
C17 C14 C15 C16 -60.6(4) . . . . ?
C17 C14 C11 C12 61.0(5) . . . . ?
C22 C23 C24 C25 1.0(7) . . . . ?
C22 C27 C26 C25 0.7(7) . . . . ?
C23 C22 C21 P1 -113.9(4) . . . . ?
C23 C22 C27 C26 -0.4(6) . . . . ?
C23 C24 C25 C26 -0.6(7) . . . . ?
C15 C16 C13 C12 59.9(5) . . . . ?
C15 C14 C17 C18 60.9(4) . . . . ?
C15 C14 C11 C12 -59.6(5) . . . . ?
C18 P1 C6 C9 165.7(2) . . . . ?
C18 P1 C6 C3 -74.8(3) . . . . ?
C18 P1 C6 C5 49.0(3) . . . . ?
C18 P1 C21 C22 -178.3(3) . . . . ?
C18 C19 C16 C13 61.0(5) . . . . ?
C18 C19 C16 C15 -59.5(5) . . . . ?
C18 C20 C12 C13 -60.1(4) . . . . ?
C18 C20 C12 C11 60.2(4) . . . . ?
C50 C49 C48 P2 -117.5(4) . . . . ?
C50 C49 C54 C53 -0.8(6) . . . . ?
C50 C51 C52 C53 -0.5(7) . . . . ?
C12 C20 C18 P1 179.0(3) . . . . ?
C12 C20 C18 C19 58.6(4) . . . . ?
C12 C20 C18 C17 -59.0(4) . . . . ?
C48 P2 C41 C42 -77.2(3) . . . . ?
C48 P2 C41 C38 42.0(3) . . . . ?
C48 P2 C41 C44 164.8(2) . . . . ?
C48 P2 C33 C32 38.7(3) . . . . ?
C48 P2 C33 C36 156.4(3) . . . . ?
C48 P2 C33 C30 -81.6(3) . . . . ?
C48 C49 C50 C51 -175.2(4) . . . . ?
C48 C49 C54 C53 173.9(4) . . . . ?
C54 C49 C50 C51 -0.5(6) . . . . ?
C54 C49 C48 P2 67.8(5) . . . . ?
C54 C53 C52 C51 -0.8(8) . . . . ?
C24 C25 C26 C27 -0.2(7) . . . . ?
C55 O7 C58 C57 13.0(6) . . . . ?
C55 C56 C57 C58 -28.8(6) . . . . ?
C21 P1 C6 C9 -76.5(3) . . . . ?
C21 P1 C6 C3 43.0(3) . . . . ?
C21 P1 C6 C5 166.8(2) . . . . ?
C21 P1 C18 C19 40.5(3) . . . . ?
C21 P1 C18 C20 -79.9(3) . . . . ?
C21 P1 C18 C17 157.9(3) . . . . ?
C21 C22 C23 C24 -175.3(4) . . . . ?
C21 C22 C27 C26 174.5(4) . . . . ?
C11 C14 C17 C18 -59.9(4) . . . . ?
C11 C14 C15 C16 59.8(4) . . . . ?
C27 C22 C23 C24 -0.5(6) . . . . ?
C27 C22 C21 P1 71.3(4) . . . . ?
C63 O9 C66 C65 11.6(15) . . . . ?
C63 O9 C66 C65A -19.6(12) . . . . ?
C63 C64 C65 C66 21.4(19) . . . . ?
C63 C64 C65A C66 -23.8(16) . . . . ?
C66 O9 C63 C64 3.4(10) . . . . ?

loop_
_twin_individual_id
_twin_individual_mass_fraction_refined
1 0.954(7)
2 0.046(7)
